data_7011066
loop_
_publ_author_name
'Miguel V\'azquez'
'Manuel R. Bermejo'
'Jes\'us Sanmart\'in'
'Ana M. Garc\'ia-Deibe'
'Carlos Lodeiro'
'Jos\'e Mah\'ia'

_publ_section_title
;
 Metal complexes with a chiral N4 symmetrical Schiff base. Crystal
 structures of the ligand and its Cu(II) and Ni(II)
 &#x201C;mono-helicates&#x201D;
;
_journal_issue 6
_journal_name_full 'J. Chem. Soc., Dalton Trans.'
_journal_page_first 870
_journal_page_last 877
_journal_paper_doi 10.1039/b107116p
_journal_year 2002
_chemical_formula_moiety 'C34 H34 N4 Ni O4 S2, C2 H3 N'
_chemical_formula_sum 'C36 H37 N5 Ni O4 S2'
_chemical_formula_weight 726.54
_chemical_name_systematic
; 
? 
;
_space_group_IT_number 14
_symmetry_cell_setting monoclinic
_symmetry_space_group_name_Hall '-P 2ybc'
_symmetry_space_group_name_H-M 'P 1 21/c 1'
_atom_sites_solution_hydrogens geom
_atom_sites_solution_primary direct
_atom_sites_solution_secondary difmap
_audit_creation_method SHELXL-97
_cell_angle_alpha 90.00
_cell_angle_beta 104.726(16)
_cell_angle_gamma 90.00
_cell_formula_units_Z 4
_cell_length_a 12.673(3)
_cell_length_b 28.740(7)
_cell_length_c 10.0593(16)
_cell_measurement_temperature 298(2)
_cell_volume 3543.5(14)
_computing_cell_refinement 'Siemens SMART'
_computing_data_collection 'Siemens SMART'
_computing_data_reduction 'Siemens SAINT'
_computing_structure_refinement 'SHELXL-97 (Sheldrick, 1997)'
_computing_structure_solution 'SHELXS-97 (Sheldrick, 1990)'
_diffrn_ambient_temperature 298(2)
_diffrn_measured_fraction_theta_full 0.995
_diffrn_measured_fraction_theta_max 0.995
_diffrn_measurement_device 'Siemens CCD'
_diffrn_measurement_method '\w scans'
_diffrn_radiation_monochromator graphite
_diffrn_radiation_source 'fine-focus sealed tube'
_diffrn_radiation_type MoK\a
_diffrn_radiation_wavelength 0.71073
_diffrn_reflns_av_R_equivalents 0.0834
_diffrn_reflns_av_sigmaI/netI 0.1054
_diffrn_reflns_limit_h_max 15
_diffrn_reflns_limit_h_min -7
_diffrn_reflns_limit_k_max 33
_diffrn_reflns_limit_k_min -34
_diffrn_reflns_limit_l_max 11
_diffrn_reflns_limit_l_min -11
_diffrn_reflns_number 14866
_diffrn_reflns_theta_full 25.11
_diffrn_reflns_theta_max 25.11
_diffrn_reflns_theta_min 1.42
_diffrn_standards_decay_% -5.03
_exptl_absorpt_coefficient_mu 0.711
_exptl_absorpt_correction_T_max 1.000000
_exptl_absorpt_correction_T_min 0.321385
_exptl_absorpt_correction_type Sadabs
_exptl_crystal_colour 'Dark brown'
_exptl_crystal_density_diffrn 1.362
_exptl_crystal_density_method 'not measured'
_exptl_crystal_description Prism
_exptl_crystal_F_000 1520
_exptl_crystal_size_max 0.40
_exptl_crystal_size_mid 0.25
_exptl_crystal_size_min 0.10
_refine_diff_density_max 0.445
_refine_diff_density_min -0.804
_refine_diff_density_rms 0.157
_refine_ls_extinction_method none
_refine_ls_goodness_of_fit_ref 0.964
_refine_ls_hydrogen_treatment mixed
_refine_ls_matrix_type full
_refine_ls_number_parameters 435
_refine_ls_number_reflns 6282
_refine_ls_number_restraints 0
_refine_ls_restrained_S_all 0.964
_refine_ls_R_factor_all 0.1057
_refine_ls_R_factor_gt 0.0549
_refine_ls_shift/su_max 0.000
_refine_ls_shift/su_mean 0.000
_refine_ls_structure_factor_coef Fsqd
_refine_ls_weighting_details 'calc w=1/[\s^2^(Fo^2^)+(0.0658P)^2^+0.0000P] where P=(Fo^2^+2Fc^2^)/3'
_refine_ls_weighting_scheme calc
_refine_ls_wR_factor_gt 0.1251
_refine_ls_wR_factor_ref 0.1476
_reflns_number_gt 3767
_reflns_number_total 6282
_reflns_threshold_expression >2sigma(I)
_cod_data_source_file b107116p.txt
_cod_data_source_block nicyts
_cod_depositor_comments
;
The following automatic conversions were performed:
'_symmetry_cell_setting' value 'Monoclinic' changed to 'monoclinic'
according to '/home/saulius/struct/CIF-dictionaries/cif_core.dic'
dictionary named 'cif_core.dic' version 2.4.1 from 2010-06-29.

Automatic conversion script
Id: cif_fix_enum 1527 2010-12-29 10:47:43Z saulius 
;
_cod_original_cell_volume 3543.5(13)
_cod_original_sg_symbol_H-M P2(1)/c
_cod_database_code 7011066

loop_
_symmetry_equiv_pos_as_xyz
'x, y, z'
'-x, y+1/2, -z+1/2'
'-x, -y, -z'
'x, -y-1/2, z-1/2'

loop_
_atom_site_label
_atom_site_type_symbol
_atom_site_fract_x
_atom_site_fract_y
_atom_site_fract_z
_atom_site_U_iso_or_equiv
_atom_site_adp_type
_atom_site_occupancy
_atom_site_symmetry_multiplicity
_atom_site_calc_flag
_atom_site_refinement_flags
_atom_site_disorder_assembly
_atom_site_disorder_group
Ni1 Ni 0.02218(4) 0.144947(17) 0.39566(5) 0.03322(18) Uani 1 1 d . . .
N1 N -0.1143(3) 0.16881(11) 0.2861(4) 0.0368(9) Uani 1 1 d . . .
N2 N 0.0329(3) 0.19410(11) 0.5222(3) 0.0334(8) Uani 1 1 d . . .
N3 N 0.1370(3) 0.11766(11) 0.5270(4) 0.0339(8) Uani 1 1 d . . .
N4 N 0.0411(3) 0.09994(11) 0.2628(4) 0.0366(9) Uani 1 1 d . . .
C1 C -0.4027(6) 0.0812(3) -0.3263(6) 0.100(2) Uani 1 1 d . . .
H1A H -0.3726 0.0518 -0.3428 0.150 Uiso 1 1 calc R . .
H1B H -0.3819 0.1046 -0.3829 0.150 Uiso 1 1 calc R . .
H1C H -0.4808 0.0790 -0.3483 0.150 Uiso 1 1 calc R . .
C2 C -0.3597(5) 0.09436(19) -0.1757(6) 0.0627(15) Uani 1 1 d . . .
C3 C -0.4191(5) 0.1190(2) -0.1057(7) 0.087(2) Uani 1 1 d . . .
H3A H -0.4898 0.1276 -0.1511 0.105 Uiso 1 1 calc R . .
C4 C -0.3791(4) 0.1319(2) 0.0310(6) 0.0762(18) Uani 1 1 d . . .
H4A H -0.4230 0.1480 0.0765 0.091 Uiso 1 1 calc R . .
C5 C -0.2755(4) 0.12059(14) 0.0971(5) 0.0385(11) Uani 1 1 d . . .
C6 C -0.2133(4) 0.09513(18) 0.0298(5) 0.0584(14) Uani 1 1 d . . .
H6A H -0.1430 0.0862 0.0755 0.070 Uiso 1 1 calc R . .
C7 C -0.2557(4) 0.08292(19) -0.1059(6) 0.0661(16) Uani 1 1 d . . .
H7A H -0.2121 0.0664 -0.1512 0.079 Uiso 1 1 calc R . .
S1 S -0.21876(9) 0.13555(4) 0.27342(12) 0.0406(3) Uani 1 1 d . . .
O1 O -0.1771(3) 0.09283(10) 0.3425(3) 0.0536(9) Uani 1 1 d . . .
O2 O -0.3054(3) 0.15915(11) 0.3171(3) 0.0533(9) Uani 1 1 d . . .
C8 C -0.1345(3) 0.21722(14) 0.2643(5) 0.0360(10) Uani 1 1 d . . .
C9 C -0.2053(4) 0.23438(15) 0.1447(5) 0.0436(12) Uani 1 1 d . . .
H9A H -0.2404 0.2137 0.0766 0.052 Uiso 1 1 calc R . .
C10 C -0.2241(4) 0.28142(16) 0.1257(5) 0.0502(13) Uani 1 1 d . . .
H10A H -0.2710 0.2922 0.0449 0.060 Uiso 1 1 calc R . .
C11 C -0.1731(4) 0.31277(16) 0.2268(5) 0.0533(13) Uani 1 1 d . . .
H11A H -0.1864 0.3445 0.2143 0.064 Uiso 1 1 calc R . .
C12 C -0.1034(4) 0.29679(15) 0.3446(5) 0.0471(12) Uani 1 1 d . . .
H12A H -0.0694 0.3179 0.4120 0.057 Uiso 1 1 calc R . .
C13 C -0.0822(4) 0.24885(14) 0.3656(5) 0.0364(11) Uani 1 1 d . . .
C14 C -0.0079(4) 0.23478(15) 0.4934(4) 0.0381(11) Uani 1 1 d . . .
H14A H 0.0122 0.2574 0.5613 0.046 Uiso 1 1 calc R . .
C15 C 0.1037(3) 0.18279(14) 0.6592(4) 0.0357(10) Uani 1 1 d . . .
H15A H 0.0594 0.1651 0.7085 0.043 Uiso 1 1 calc R . .
C16 C 0.1547(4) 0.22284(15) 0.7511(5) 0.0428(11) Uani 1 1 d . . .
H16A H 0.2020 0.2404 0.7075 0.051 Uiso 1 1 calc R . .
H16B H 0.0981 0.2435 0.7651 0.051 Uiso 1 1 calc R . .
C17 C 0.2201(4) 0.20437(17) 0.8881(5) 0.0547(14) Uani 1 1 d . . .
H17A H 0.1710 0.1899 0.9357 0.066 Uiso 1 1 calc R . .
H17B H 0.2562 0.2301 0.9440 0.066 Uiso 1 1 calc R . .
C18 C 0.3053(4) 0.16903(18) 0.8714(5) 0.0586(14) Uani 1 1 d . . .
H18A H 0.3400 0.1557 0.9605 0.070 Uiso 1 1 calc R . .
H18B H 0.3611 0.1847 0.8377 0.070 Uiso 1 1 calc R . .
C19 C 0.2556(4) 0.13004(17) 0.7723(5) 0.0514(13) Uani 1 1 d . . .
H19A H 0.3131 0.1100 0.7575 0.062 Uiso 1 1 calc R . .
H19B H 0.2074 0.1114 0.8117 0.062 Uiso 1 1 calc R . .
C20 C 0.1922(3) 0.15019(14) 0.6362(4) 0.0369(10) Uani 1 1 d . . .
H20A H 0.2431 0.1689 0.5997 0.044 Uiso 1 1 calc R . .
C21 C 0.1598(4) 0.07395(14) 0.5337(4) 0.0392(11) Uani 1 1 d . . .
H21A H 0.2115 0.0635 0.6111 0.047 Uiso 1 1 calc R . .
C22 C 0.1116(3) 0.03952(13) 0.4303(5) 0.0365(11) Uani 1 1 d . . .
C23 C 0.1276(4) -0.00732(14) 0.4661(5) 0.0458(12) Uani 1 1 d . . .
H23A H 0.1669 -0.0155 0.5543 0.055 Uiso 1 1 calc R . .
C24 C 0.0858(4) -0.04139(15) 0.3719(5) 0.0498(13) Uani 1 1 d . . .
H24A H 0.0953 -0.0726 0.3967 0.060 Uiso 1 1 calc R . .
C25 C 0.0300(4) -0.02935(15) 0.2413(5) 0.0484(13) Uani 1 1 d . . .
H25A H 0.0017 -0.0526 0.1778 0.058 Uiso 1 1 calc R . .
C26 C 0.0151(4) 0.01680(15) 0.2023(5) 0.0441(12) Uani 1 1 d . . .
H26A H -0.0220 0.0244 0.1128 0.053 Uiso 1 1 calc R . .
C27 C 0.0555(3) 0.05191(13) 0.2968(4) 0.0326(10) Uani 1 1 d . . .
S2 S 0.09547(10) 0.11978(4) 0.14564(11) 0.0394(3) Uani 1 1 d . . .
O3 O 0.0994(3) 0.16937(10) 0.1616(3) 0.0534(9) Uani 1 1 d . . .
O4 O 0.0420(3) 0.10267(11) 0.0108(3) 0.0528(9) Uani 1 1 d . . .
C28 C 0.2313(4) 0.09813(16) 0.1798(5) 0.0441(12) Uani 1 1 d . . .
C29 C 0.3141(5) 0.1199(2) 0.2760(6) 0.0646(15) Uani 1 1 d . . .
H29A H 0.2991 0.1465 0.3207 0.077 Uiso 1 1 calc R . .
C30 C 0.4185(5) 0.1024(2) 0.3057(7) 0.0780(19) Uani 1 1 d . . .
H30A H 0.4739 0.1177 0.3691 0.094 Uiso 1 1 calc R . .
C31 C 0.4426(4) 0.0624(3) 0.2430(8) 0.084(2) Uani 1 1 d . . .
C32 C 0.3591(5) 0.0412(2) 0.1450(8) 0.084(2) Uani 1 1 d . . .
H32A H 0.3742 0.0147 0.1000 0.101 Uiso 1 1 calc R . .
C33 C 0.2536(4) 0.05874(18) 0.1131(6) 0.0608(15) Uani 1 1 d . . .
H33A H 0.1985 0.0441 0.0475 0.073 Uiso 1 1 calc R . .
C34 C 0.5574(5) 0.0414(3) 0.2769(10) 0.135(4) Uani 1 1 d . . .
H34A H 0.5607 0.0175 0.2113 0.203 Uiso 1 1 calc R . .
H34B H 0.5740 0.0283 0.3675 0.203 Uiso 1 1 calc R . .
H34C H 0.6094 0.0653 0.2730 0.203 Uiso 1 1 calc R . .
N1S N 0.4432(7) 0.2056(4) 0.5599(9) 0.162(3) Uani 1 1 d . . .
C1S C 0.4844(8) 0.2269(4) 0.6543(11) 0.124(3) Uani 1 1 d . . .
C2S C 0.5418(9) 0.2523(4) 0.7797(11) 0.199(6) Uani 1 1 d . . .
H2S1 H 0.5924 0.2317 0.8390 0.299 Uiso 1 1 calc R . .
H2S2 H 0.4897 0.2634 0.8267 0.299 Uiso 1 1 calc R . .
H2S3 H 0.5807 0.2782 0.7548 0.299 Uiso 1 1 calc R . .

loop_
_atom_site_aniso_label
_atom_site_aniso_U_11
_atom_site_aniso_U_22
_atom_site_aniso_U_33
_atom_site_aniso_U_23
_atom_site_aniso_U_13
_atom_site_aniso_U_12
Ni1 0.0388(3) 0.0258(3) 0.0292(3) -0.0037(2) -0.0020(2) 0.0032(3)
N1 0.041(2) 0.0254(19) 0.038(2) 0.0004(15) -0.0017(17) 0.0007(16)
N2 0.035(2) 0.026(2) 0.034(2) -0.0053(15) 0.0002(16) 0.0002(16)
N3 0.035(2) 0.029(2) 0.033(2) -0.0055(15) -0.0003(16) -0.0002(16)
N4 0.053(2) 0.0224(19) 0.032(2) -0.0012(15) 0.0064(18) 0.0055(17)
C1 0.106(5) 0.117(6) 0.055(4) -0.021(4) -0.020(4) -0.003(5)
C2 0.066(4) 0.062(4) 0.048(4) -0.010(3) -0.008(3) -0.009(3)
C3 0.059(4) 0.110(5) 0.069(5) -0.026(4) -0.027(3) 0.027(4)
C4 0.054(3) 0.093(4) 0.065(4) -0.027(3) -0.014(3) 0.025(3)
C5 0.038(3) 0.031(2) 0.040(3) 0.000(2) -0.004(2) -0.002(2)
C6 0.043(3) 0.073(4) 0.051(4) -0.014(3) -0.004(3) 0.010(3)
C7 0.056(3) 0.080(4) 0.059(4) -0.027(3) 0.007(3) 0.003(3)
S1 0.0432(7) 0.0351(7) 0.0372(7) -0.0004(5) -0.0015(5) -0.0008(5)
O1 0.062(2) 0.0342(18) 0.054(2) 0.0113(15) -0.0053(17) -0.0044(16)
O2 0.053(2) 0.056(2) 0.049(2) -0.0071(16) 0.0095(17) -0.0027(17)
C8 0.037(3) 0.031(2) 0.037(3) -0.0028(19) 0.004(2) 0.000(2)
C9 0.047(3) 0.037(3) 0.041(3) -0.004(2) 0.000(2) 0.003(2)
C10 0.057(3) 0.043(3) 0.045(3) 0.012(2) 0.001(3) 0.009(2)
C11 0.064(3) 0.031(3) 0.062(4) 0.007(2) 0.010(3) 0.012(2)
C12 0.053(3) 0.031(3) 0.054(3) -0.006(2) 0.006(3) -0.001(2)
C13 0.042(3) 0.029(2) 0.037(3) -0.0011(19) 0.007(2) 0.002(2)
C14 0.043(3) 0.030(3) 0.038(3) -0.012(2) 0.004(2) -0.003(2)
C15 0.040(2) 0.035(2) 0.028(3) -0.0039(19) -0.0002(19) -0.003(2)
C16 0.050(3) 0.039(3) 0.036(3) -0.011(2) 0.005(2) 0.000(2)
C17 0.065(3) 0.055(3) 0.038(3) -0.012(2) 0.002(3) -0.002(3)
C18 0.058(3) 0.061(3) 0.045(3) -0.007(3) -0.010(3) -0.002(3)
C19 0.051(3) 0.052(3) 0.041(3) -0.006(2) -0.007(2) 0.005(2)
C20 0.037(2) 0.034(2) 0.034(3) -0.0063(19) -0.0023(19) -0.001(2)
C21 0.044(3) 0.034(3) 0.034(3) 0.000(2) -0.001(2) 0.006(2)
C22 0.043(3) 0.023(2) 0.039(3) -0.0009(19) 0.005(2) 0.003(2)
C23 0.061(3) 0.032(3) 0.041(3) 0.003(2) 0.008(2) 0.009(2)
C24 0.073(4) 0.023(2) 0.053(3) -0.002(2) 0.015(3) 0.002(2)
C25 0.069(3) 0.026(3) 0.049(3) -0.014(2) 0.012(3) -0.005(2)
C26 0.061(3) 0.038(3) 0.028(3) -0.008(2) 0.001(2) 0.006(2)
C27 0.040(2) 0.022(2) 0.035(3) -0.0038(18) 0.007(2) 0.0013(19)
S2 0.0539(7) 0.0308(6) 0.0278(7) 0.0010(5) 0.0000(5) 0.0017(6)
O3 0.082(2) 0.0263(18) 0.050(2) 0.0076(14) 0.0123(19) 0.0006(17)
O4 0.067(2) 0.057(2) 0.0269(19) -0.0010(15) -0.0015(16) 0.0047(17)
C28 0.046(3) 0.040(3) 0.046(3) 0.005(2) 0.009(2) -0.005(2)
C29 0.061(4) 0.073(4) 0.050(4) -0.001(3) -0.004(3) -0.014(3)
C30 0.051(4) 0.087(5) 0.084(5) 0.014(4) -0.004(3) -0.013(4)
C31 0.040(3) 0.081(5) 0.126(6) 0.037(4) 0.013(4) -0.006(3)
C32 0.067(4) 0.053(4) 0.136(7) -0.001(4) 0.033(4) 0.006(3)
C33 0.058(3) 0.049(3) 0.072(4) -0.006(3) 0.012(3) -0.001(3)
C34 0.050(4) 0.104(6) 0.241(11) 0.041(6) 0.018(5) 0.008(4)
N1S 0.138(7) 0.212(10) 0.122(8) -0.034(7) 0.009(6) -0.022(6)
C1S 0.124(8) 0.148(8) 0.104(8) -0.005(6) 0.037(7) -0.031(6)
C2S 0.250(14) 0.220(11) 0.157(11) -0.084(9) 0.105(10) -0.156(10)

loop_
_atom_type_symbol
_atom_type_description
_atom_type_scat_dispersion_real
_atom_type_scat_dispersion_imag
_atom_type_scat_source
C C 0.0033 0.0016 'International Tables Vol C Tables 4.2.6.8 and 6.1.1.4'
H H 0.0000 0.0000 'International Tables Vol C Tables 4.2.6.8 and 6.1.1.4'
N N 0.0061 0.0033 'International Tables Vol C Tables 4.2.6.8 and 6.1.1.4'
O O 0.0106 0.0060 'International Tables Vol C Tables 4.2.6.8 and 6.1.1.4'
S S 0.1246 0.1234 'International Tables Vol C Tables 4.2.6.8 and 6.1.1.4'
Ni Ni 0.3393 1.1124 'International Tables Vol C Tables 4.2.6.8 and 6.1.1.4'

loop_
_geom_angle_atom_site_label_1
_geom_angle_atom_site_label_2
_geom_angle_atom_site_label_3
_geom_angle
_geom_angle_site_symmetry_1
_geom_angle_site_symmetry_3
_geom_angle_publ_flag
N3 Ni1 N2 85.84(14) . . ?
N3 Ni1 N4 89.83(14) . . ?
N2 Ni1 N4 167.53(15) . . ?
N3 Ni1 N1 167.88(15) . . ?
N2 Ni1 N1 91.13(14) . . ?
N4 Ni1 N1 95.42(15) . . ?
C8 N1 S1 117.1(3) . . ?
C8 N1 Ni1 122.5(3) . . ?
S1 N1 Ni1 115.75(18) . . ?
C14 N2 C15 121.7(3) . . ?
C14 N2 Ni1 125.2(3) . . ?
C15 N2 Ni1 112.8(2) . . ?
C21 N3 C20 121.4(4) . . ?
C21 N3 Ni1 124.8(3) . . ?
C20 N3 Ni1 113.4(3) . . ?
C27 N4 S2 117.8(3) . . ?
C27 N4 Ni1 121.2(3) . . ?
S2 N4 Ni1 115.03(18) . . ?
C2 C1 H1A 109.5 . . ?
C2 C1 H1B 109.5 . . ?
H1A C1 H1B 109.5 . . ?
C2 C1 H1C 109.5 . . ?
H1A C1 H1C 109.5 . . ?
H1B C1 H1C 109.5 . . ?
C3 C2 C7 116.7(5) . . ?
C3 C2 C1 122.8(6) . . ?
C7 C2 C1 120.4(6) . . ?
C2 C3 C4 122.9(5) . . ?
C2 C3 H3A 118.6 . . ?
C4 C3 H3A 118.6 . . ?
C5 C4 C3 119.2(5) . . ?
C5 C4 H4A 120.4 . . ?
C3 C4 H4A 120.4 . . ?
C4 C5 C6 119.5(5) . . ?
C4 C5 S1 121.7(4) . . ?
C6 C5 S1 118.8(3) . . ?
C5 C6 C7 119.8(5) . . ?
C5 C6 H6A 120.1 . . ?
C7 C6 H6A 120.1 . . ?
C2 C7 C6 122.0(5) . . ?
C2 C7 H7A 119.0 . . ?
C6 C7 H7A 119.0 . . ?
O1 S1 O2 117.7(2) . . ?
O1 S1 N1 105.91(18) . . ?
O2 S1 N1 111.65(18) . . ?
O1 S1 C5 106.2(2) . . ?
O2 S1 C5 105.6(2) . . ?
N1 S1 C5 109.6(2) . . ?
C9 C8 C13 118.7(4) . . ?
C9 C8 N1 122.0(4) . . ?
C13 C8 N1 119.3(4) . . ?
C10 C9 C8 121.2(4) . . ?
C10 C9 H9A 119.4 . . ?
C8 C9 H9A 119.4 . . ?
C9 C10 C11 120.2(5) . . ?
C9 C10 H10A 119.9 . . ?
C11 C10 H10A 119.9 . . ?
C12 C11 C10 119.7(4) . . ?
C12 C11 H11A 120.2 . . ?
C10 C11 H11A 120.2 . . ?
C11 C12 C13 121.1(4) . . ?
C11 C12 H12A 119.5 . . ?
C13 C12 H12A 119.5 . . ?
C8 C13 C12 119.2(4) . . ?
C8 C13 C14 123.2(4) . . ?
C12 C13 C14 117.6(4) . . ?
N2 C14 C13 126.2(4) . . ?
N2 C14 H14A 116.9 . . ?
C13 C14 H14A 116.9 . . ?
N2 C15 C16 117.8(4) . . ?
N2 C15 C20 106.8(3) . . ?
C16 C15 C20 110.1(4) . . ?
N2 C15 H15A 107.2 . . ?
C16 C15 H15A 107.2 . . ?
C20 C15 H15A 107.2 . . ?
C17 C16 C15 109.9(4) . . ?
C17 C16 H16A 109.7 . . ?
C15 C16 H16A 109.7 . . ?
C17 C16 H16B 109.7 . . ?
C15 C16 H16B 109.7 . . ?
H16A C16 H16B 108.2 . . ?
C16 C17 C18 111.9(4) . . ?
C16 C17 H17A 109.2 . . ?
C18 C17 H17A 109.2 . . ?
C16 C17 H17B 109.2 . . ?
C18 C17 H17B 109.2 . . ?
H17A C17 H17B 107.9 . . ?
C17 C18 C19 112.1(4) . . ?
C17 C18 H18A 109.2 . . ?
C19 C18 H18A 109.2 . . ?
C17 C18 H18B 109.2 . . ?
C19 C18 H18B 109.2 . . ?
H18A C18 H18B 107.9 . . ?
C20 C19 C18 110.2(4) . . ?
C20 C19 H19A 109.6 . . ?
C18 C19 H19A 109.6 . . ?
C20 C19 H19B 109.6 . . ?
C18 C19 H19B 109.6 . . ?
H19A C19 H19B 108.1 . . ?
N3 C20 C19 118.2(4) . . ?
N3 C20 C15 105.9(3) . . ?
C19 C20 C15 109.9(4) . . ?
N3 C20 H20A 107.5 . . ?
C19 C20 H20A 107.5 . . ?
C15 C20 H20A 107.5 . . ?
N3 C21 C22 125.4(4) . . ?
N3 C21 H21A 117.3 . . ?
C22 C21 H21A 117.3 . . ?
C23 C22 C27 119.9(4) . . ?
C23 C22 C21 117.7(4) . . ?
C27 C22 C21 122.2(4) . . ?
C24 C23 C22 120.3(5) . . ?
C24 C23 H23A 119.8 . . ?
C22 C23 H23A 119.8 . . ?
C25 C24 C23 119.8(4) . . ?
C25 C24 H24A 120.1 . . ?
C23 C24 H24A 120.1 . . ?
C24 C25 C26 121.0(4) . . ?
C24 C25 H25A 119.5 . . ?
C26 C25 H25A 119.5 . . ?
C25 C26 C27 120.2(4) . . ?
C25 C26 H26A 119.9 . . ?
C27 C26 H26A 119.9 . . ?
C26 C27 C22 118.7(4) . . ?
C26 C27 N4 122.5(4) . . ?
C22 C27 N4 118.8(3) . . ?
O3 S2 O4 116.08(19) . . ?
O3 S2 N4 106.17(19) . . ?
O4 S2 N4 112.4(2) . . ?
O3 S2 C28 108.8(2) . . ?
O4 S2 C28 105.2(2) . . ?
N4 S2 C28 107.9(2) . . ?
C33 C28 C29 119.9(5) . . ?
C33 C28 S2 120.0(4) . . ?
C29 C28 S2 120.1(4) . . ?
C30 C29 C28 120.2(6) . . ?
C30 C29 H29A 119.9 . . ?
C28 C29 H29A 119.9 . . ?
C29 C30 C31 121.1(6) . . ?
C29 C30 H30A 119.5 . . ?
C31 C30 H30A 119.5 . . ?
C30 C31 C32 118.2(5) . . ?
C30 C31 C34 122.2(7) . . ?
C32 C31 C34 119.6(7) . . ?
C33 C32 C31 121.3(6) . . ?
C33 C32 H32A 119.4 . . ?
C31 C32 H32A 119.4 . . ?
C28 C33 C32 119.3(5) . . ?
C28 C33 H33A 120.4 . . ?
C32 C33 H33A 120.4 . . ?
C31 C34 H34A 109.5 . . ?
C31 C34 H34B 109.5 . . ?
H34A C34 H34B 109.5 . . ?
C31 C34 H34C 109.5 . . ?
H34A C34 H34C 109.5 . . ?
H34B C34 H34C 109.5 . . ?
N1S C1S C2S 176.8(14) . . ?
C1S C2S H2S1 109.5 . . ?
C1S C2S H2S2 109.5 . . ?
H2S1 C2S H2S2 109.5 . . ?
C1S C2S H2S3 109.5 . . ?
H2S1 C2S H2S3 109.5 . . ?
H2S2 C2S H2S3 109.5 . . ?

loop_
_geom_bond_atom_site_label_1
_geom_bond_atom_site_label_2
_geom_bond_distance
_geom_bond_site_symmetry_2
_geom_bond_publ_flag
Ni1 N3 1.871(3) . ?
Ni1 N2 1.883(3) . ?
Ni1 N4 1.919(3) . ?
Ni1 N1 1.925(3) . ?
N1 C8 1.422(5) . ?
N1 S1 1.611(3) . ?
N2 C14 1.281(5) . ?
N2 C15 1.477(5) . ?
N3 C21 1.287(5) . ?
N3 C20 1.476(5) . ?
N4 C27 1.423(5) . ?
N4 S2 1.613(4) . ?
C1 C2 1.521(7) . ?
C1 H1A 0.9600 . ?
C1 H1B 0.9600 . ?
C1 H1C 0.9600 . ?
C2 C3 1.354(8) . ?
C2 C7 1.367(7) . ?
C3 C4 1.390(8) . ?
C3 H3A 0.9300 . ?
C4 C5 1.352(7) . ?
C4 H4A 0.9300 . ?
C5 C6 1.373(6) . ?
C5 S1 1.788(5) . ?
C6 C7 1.379(7) . ?
C6 H6A 0.9300 . ?
C7 H7A 0.9300 . ?
S1 O1 1.443(3) . ?
S1 O2 1.451(3) . ?
C8 C9 1.395(6) . ?
C8 C13 1.401(6) . ?
C9 C10 1.378(6) . ?
C9 H9A 0.9300 . ?
C10 C11 1.389(7) . ?
C10 H10A 0.9300 . ?
C11 C12 1.365(7) . ?
C11 H11A 0.9300 . ?
C12 C13 1.409(6) . ?
C12 H12A 0.9300 . ?
C13 C14 1.445(6) . ?
C14 H14A 0.9300 . ?
C15 C16 1.515(6) . ?
C15 C20 1.524(6) . ?
C15 H15A 0.9800 . ?
C16 C17 1.512(6) . ?
C16 H16A 0.9700 . ?
C16 H16B 0.9700 . ?
C17 C18 1.522(7) . ?
C17 H17A 0.9700 . ?
C17 H17B 0.9700 . ?
C18 C19 1.526(6) . ?
C18 H18A 0.9700 . ?
C18 H18B 0.9700 . ?
C19 C20 1.515(6) . ?
C19 H19A 0.9700 . ?
C19 H19B 0.9700 . ?
C20 H20A 0.9800 . ?
C21 C22 1.453(6) . ?
C21 H21A 0.9300 . ?
C22 C23 1.395(6) . ?
C22 C27 1.397(6) . ?
C23 C24 1.372(6) . ?
C23 H23A 0.9300 . ?
C24 C25 1.369(7) . ?
C24 H24A 0.9300 . ?
C25 C26 1.382(6) . ?
C25 H25A 0.9300 . ?
C26 C27 1.391(6) . ?
C26 H26A 0.9300 . ?
S2 O3 1.434(3) . ?
S2 O4 1.440(3) . ?
S2 C28 1.779(5) . ?
C28 C33 1.381(7) . ?
C28 C29 1.383(7) . ?
C29 C30 1.377(8) . ?
C29 H29A 0.9300 . ?
C30 C31 1.382(9) . ?
C30 H30A 0.9300 . ?
C31 C32 1.390(9) . ?
C31 C34 1.531(8) . ?
C32 C33 1.388(7) . ?
C32 H32A 0.9300 . ?
C33 H33A 0.9300 . ?
C34 H34A 0.9600 . ?
C34 H34B 0.9600 . ?
C34 H34C 0.9600 . ?
N1S C1S 1.138(11) . ?
C1S C2S 1.479(12) . ?
C2S H2S1 0.9600 . ?
C2S H2S2 0.9600 . ?
C2S H2S3 0.9600 . ?

loop_
_geom_torsion_atom_site_label_1
_geom_torsion_atom_site_label_2
_geom_torsion_atom_site_label_3
_geom_torsion_atom_site_label_4
_geom_torsion
_geom_torsion_site_symmetry_1
_geom_torsion_site_symmetry_2
_geom_torsion_site_symmetry_3
_geom_torsion_site_symmetry_4
_geom_torsion_publ_flag
N3 Ni1 N1 C8 113.7(7) . . . . ?
N2 Ni1 N1 C8 38.3(3) . . . . ?
N4 Ni1 N1 C8 -131.0(3) . . . . ?
N3 Ni1 N1 S1 -41.5(8) . . . . ?
N2 Ni1 N1 S1 -116.8(2) . . . . ?
N4 Ni1 N1 S1 73.8(2) . . . . ?
N3 Ni1 N2 C14 163.2(4) . . . . ?
N4 Ni1 N2 C14 93.2(7) . . . . ?
N1 Ni1 N2 C14 -28.6(4) . . . . ?
N3 Ni1 N2 C15 -11.1(3) . . . . ?
N4 Ni1 N2 C15 -81.1(7) . . . . ?
N1 Ni1 N2 C15 157.1(3) . . . . ?
N2 Ni1 N3 C21 158.3(4) . . . . ?
N4 Ni1 N3 C21 -33.4(4) . . . . ?
N1 Ni1 N3 C21 82.5(8) . . . . ?
N2 Ni1 N3 C20 -14.0(3) . . . . ?
N4 Ni1 N3 C20 154.3(3) . . . . ?
N1 Ni1 N3 C20 -89.9(7) . . . . ?
N3 Ni1 N4 C27 45.1(3) . . . . ?
N2 Ni1 N4 C27 114.7(7) . . . . ?
N1 Ni1 N4 C27 -124.0(3) . . . . ?
N3 Ni1 N4 S2 -107.0(2) . . . . ?
N2 Ni1 N4 S2 -37.5(8) . . . . ?
N1 Ni1 N4 S2 83.9(2) . . . . ?
C7 C2 C3 C4 -1.0(10) . . . . ?
C1 C2 C3 C4 -178.6(6) . . . . ?
C2 C3 C4 C5 1.8(11) . . . . ?
C3 C4 C5 C6 -2.5(9) . . . . ?
C3 C4 C5 S1 -179.4(5) . . . . ?
C4 C5 C6 C7 2.5(8) . . . . ?
S1 C5 C6 C7 179.6(4) . . . . ?
C3 C2 C7 C6 1.0(9) . . . . ?
C1 C2 C7 C6 178.6(6) . . . . ?
C5 C6 C7 C2 -1.8(9) . . . . ?
C8 N1 S1 O1 -161.5(3) . . . . ?
Ni1 N1 S1 O1 -4.9(3) . . . . ?
C8 N1 S1 O2 -32.2(4) . . . . ?
Ni1 N1 S1 O2 124.3(2) . . . . ?
C8 N1 S1 C5 84.4(3) . . . . ?
Ni1 N1 S1 C5 -119.1(2) . . . . ?
C4 C5 S1 O1 126.4(4) . . . . ?
C6 C5 S1 O1 -50.5(4) . . . . ?
C4 C5 S1 O2 0.8(5) . . . . ?
C6 C5 S1 O2 -176.2(4) . . . . ?
C4 C5 S1 N1 -119.6(4) . . . . ?
C6 C5 S1 N1 63.4(4) . . . . ?
S1 N1 C8 C9 -54.8(5) . . . . ?
Ni1 N1 C8 C9 150.4(3) . . . . ?
S1 N1 C8 C13 125.2(4) . . . . ?
Ni1 N1 C8 C13 -29.7(5) . . . . ?
C13 C8 C9 C10 -0.1(7) . . . . ?
N1 C8 C9 C10 179.8(4) . . . . ?
C8 C9 C10 C11 -0.6(7) . . . . ?
C9 C10 C11 C12 0.7(8) . . . . ?
C10 C11 C12 C13 0.0(8) . . . . ?
C9 C8 C13 C12 0.7(7) . . . . ?
N1 C8 C13 C12 -179.2(4) . . . . ?
C9 C8 C13 C14 179.6(4) . . . . ?
N1 C8 C13 C14 -0.3(7) . . . . ?
C11 C12 C13 C8 -0.7(7) . . . . ?
C11 C12 C13 C14 -179.6(4) . . . . ?
C15 N2 C14 C13 -176.7(4) . . . . ?
Ni1 N2 C14 C13 9.5(6) . . . . ?
C8 C13 C14 N2 11.7(7) . . . . ?
C12 C13 C14 N2 -169.4(4) . . . . ?
C14 N2 C15 C16 -18.0(6) . . . . ?
Ni1 N2 C15 C16 156.5(3) . . . . ?
C14 N2 C15 C20 -142.4(4) . . . . ?
Ni1 N2 C15 C20 32.2(4) . . . . ?
N2 C15 C16 C17 177.7(4) . . . . ?
C20 C15 C16 C17 -59.5(5) . . . . ?
C15 C16 C17 C18 55.4(5) . . . . ?
C16 C17 C18 C19 -53.0(6) . . . . ?
C17 C18 C19 C20 53.8(6) . . . . ?
C21 N3 C20 C19 -14.7(6) . . . . ?
Ni1 N3 C20 C19 157.9(3) . . . . ?
C21 N3 C20 C15 -138.4(4) . . . . ?
Ni1 N3 C20 C15 34.2(4) . . . . ?
C18 C19 C20 N3 -179.4(4) . . . . ?
C18 C19 C20 C15 -57.7(5) . . . . ?
N2 C15 C20 N3 -41.0(4) . . . . ?
C16 C15 C20 N3 -169.9(4) . . . . ?
N2 C15 C20 C19 -169.7(4) . . . . ?
C16 C15 C20 C19 61.3(5) . . . . ?
C20 N3 C21 C22 -178.7(4) . . . . ?
Ni1 N3 C21 C22 9.6(7) . . . . ?
N3 C21 C22 C23 -166.6(4) . . . . ?
N3 C21 C22 C27 16.6(7) . . . . ?
C27 C22 C23 C24 -1.9(7) . . . . ?
C21 C22 C23 C24 -178.8(4) . . . . ?
C22 C23 C24 C25 1.4(8) . . . . ?
C23 C24 C25 C26 0.1(8) . . . . ?
C24 C25 C26 C27 -1.0(8) . . . . ?
C25 C26 C27 C22 0.5(7) . . . . ?
C25 C26 C27 N4 -179.1(4) . . . . ?
C23 C22 C27 C26 0.9(7) . . . . ?
C21 C22 C27 C26 177.7(4) . . . . ?
C23 C22 C27 N4 -179.5(4) . . . . ?
C21 C22 C27 N4 -2.7(6) . . . . ?
S2 N4 C27 C26 -62.7(5) . . . . ?
Ni1 N4 C27 C26 145.9(4) . . . . ?
S2 N4 C27 C22 117.7(4) . . . . ?
Ni1 N4 C27 C22 -33.7(5) . . . . ?
C27 N4 S2 O3 -162.2(3) . . . . ?
Ni1 N4 S2 O3 -9.1(3) . . . . ?
C27 N4 S2 O4 69.8(4) . . . . ?
Ni1 N4 S2 O4 -137.0(2) . . . . ?
C27 N4 S2 C28 -45.8(4) . . . . ?
Ni1 N4 S2 C28 107.4(2) . . . . ?
O3 S2 C28 C33 -149.0(4) . . . . ?
O4 S2 C28 C33 -24.0(4) . . . . ?
N4 S2 C28 C33 96.3(4) . . . . ?
O3 S2 C28 C29 32.8(5) . . . . ?
O4 S2 C28 C29 157.9(4) . . . . ?
N4 S2 C28 C29 -81.9(4) . . . . ?
C33 C28 C29 C30 -0.2(8) . . . . ?
S2 C28 C29 C30 178.0(4) . . . . ?
C28 C29 C30 C31 -1.4(9) . . . . ?
C29 C30 C31 C32 2.3(10) . . . . ?
C29 C30 C31 C34 -178.4(6) . . . . ?
C30 C31 C32 C33 -1.7(10) . . . . ?
C34 C31 C32 C33 179.0(6) . . . . ?
C29 C28 C33 C32 0.8(8) . . . . ?
S2 C28 C33 C32 -177.4(4) . . . . ?
C31 C32 C33 C28 0.2(9) . . . . ?
